data_4115744
loop_
_publ_author_name
'Nagao Kobayashi'
'Takamitsu Fukuda'
'Keiji Ueno'
'Hiroshi Ogino'

_publ_section_title
;
 Extremely Non-Planar Phthalocyanines with Saddle or Helical Conformation:
 Synthesis and Structural Characterizations
;
_journal_name_full 'Journal of the American Chemical Society'
_journal_page_first 10740
_journal_page_last 10741
_journal_paper_doi 10.1021/ja0113753
_journal_volume 123
_journal_year 2001
_chemical_formula_sum 'C82.51 H55.11 Cl1.68 N8'
_chemical_formula_weight 1218.19
_space_group_IT_number 2
_symmetry_cell_setting triclinic
_symmetry_Int_Tables_number 2
_symmetry_space_group_name_Hall '-P 1'
_symmetry_space_group_name_H-M 'P -1'
_cell_angle_alpha 87.287(2)
_cell_angle_beta 67.873(2)
_cell_angle_gamma 61.084(3)
_cell_formula_units_Z 2
_cell_length_a 15.5258(5)
_cell_length_b 15.8918(7)
_cell_length_c 16.4589(2)
_cell_measurement_reflns_used 15851
_cell_measurement_temperature 150.2
_cell_measurement_theta_max 27.4
_cell_measurement_theta_min 1.4
_cell_volume 3247.1(2)
_computing_cell_refinement PROCESS-AUTO
_computing_data_collection PROCESS-AUTO
_computing_data_reduction 'teXsan Ver. 1.11'
_computing_publication_material 'teXsan Ver. 1.11'
_computing_structure_refinement 'teXsan Ver. 1.10'
_computing_structure_solution SIR92
_diffrn_detector_area_resol_mean 10.00
_diffrn_measured_fraction_theta_full 0.8855
_diffrn_measured_fraction_theta_max 0.8855
_diffrn_measurement_device_type 'Rigaku RAXIS-RAPID Imaging Plate'
_diffrn_measurement_method \w
_diffrn_radiation_type 'Mo K\a'
_diffrn_radiation_wavelength 0.7107
_diffrn_reflns_av_R_equivalents 0.043
_diffrn_reflns_limit_h_max 19
_diffrn_reflns_limit_h_min -18
_diffrn_reflns_limit_k_max 20
_diffrn_reflns_limit_k_min -20
_diffrn_reflns_limit_l_max 21
_diffrn_reflns_limit_l_min -21
_diffrn_reflns_number 25149
_diffrn_reflns_theta_full 27.48
_diffrn_reflns_theta_max 27.48
_exptl_absorpt_coefficient_mu 0.140
_exptl_absorpt_correction_T_max 0.993
_exptl_absorpt_correction_T_min 0.911
_exptl_absorpt_correction_type multi-scan
_exptl_absorpt_process_details '(Higashi, 1995)'
_exptl_crystal_colour green
_exptl_crystal_density_diffrn 1.246
_exptl_crystal_description platelet
_exptl_crystal_size_max 0.300
_exptl_crystal_size_mid 0.200
_exptl_crystal_size_min 0.050
_refine_diff_density_max 1.26
_refine_diff_density_min -0.56
_refine_ls_extinction_method none
_refine_ls_goodness_of_fit_ref 2.443
_refine_ls_hydrogen_treatment noref
_refine_ls_number_parameters 856
_refine_ls_number_reflns 13169
_refine_ls_R_factor_gt 0.0941
_refine_ls_shift/su_max 0.1303
_refine_ls_structure_factor_coef Fsqd
_refine_ls_weighting_details 'w = 1/[\s^2^(Fo^2^) + (0.05000(Max(Fo^2^,0) + 2Fc^2^)/3)^2^]'
_refine_ls_weighting_scheme calc
_refine_ls_wR_factor_ref 0.2189
_reflns_number_gt 9377
_reflns_number_total 13169
_reflns_threshold_expression F^2^>2.0\s(F^2^)
_cod_data_source_file ja0113753_1.cif
_cod_data_source_block 1
_cod_original_sg_symbol_H-M 'P -1 '
_cod_original_formula_sum 'C82.51 H55.11 Cl1.68 N8 '
_cod_database_code 4115744

loop_
_symmetry_equiv_pos_as_xyz
x,y,z
-x,-y,-z

loop_
_atom_site_label
_atom_site_type_symbol
_atom_site_fract_x
_atom_site_fract_y
_atom_site_fract_z
_atom_site_U_iso_or_equiv
_atom_site_adp_type
_atom_site_occupancy
_atom_site_calc_flag
_atom_site_refinement_flags
Cl(1) Cl 0.8802(2) -0.5851(2) 1.0979(2) 0.0726(8) Uani 0.56 d P
Cl(2) Cl 0.7964(2) -0.4249(2) 1.0069(2) 0.0752(9) Uani 0.56 d P
Cl(3) Cl 0.9888(2) -0.6033(2) 0.9069(2) 0.0698(8) Uani 0.56 d P
N(1) N 0.7888(2) 0.0051(2) 0.8704(2) 0.0243(8) Uani 1.00 d .
N(2) N 0.8105(2) 0.1459(2) 0.8526(2) 0.0222(8) Uani 1.00 d .
N(3) N 0.7221(2) 0.1429(2) 1.0093(2) 0.0227(8) Uani 1.00 d .
N(4) N 0.6562(2) 0.1856(2) 1.1682(2) 0.0226(8) Uani 1.00 d .
N(5) N 0.6544(2) 0.0406(2) 1.1348(2) 0.0243(8) Uani 1.00 d .
N(6) N 0.6156(2) -0.0907(2) 1.1511(2) 0.0231(8) Uani 1.00 d .
N(7) N 0.6863(2) -0.0758(2) 0.9959(2) 0.0239(8) Uani 1.00 d .
N(8) N 0.7726(2) -0.1311(2) 0.8366(2) 0.0234(8) Uani 1.00 d .
C(1) C 0.8205(3) -0.0779(2) 0.8182(2) 0.0215(9) Uani 1.00 d .
C(2) C 0.8387(3) 0.0558(3) 0.8245(2) 0.0228(9) Uani 1.00 d .
C(3) C 0.7452(3) 0.1896(3) 0.9384(2) 0.0216(9) Uani 1.00 d .
C(4) C 0.6738(3) 0.2084(3) 1.0859(2) 0.0230(9) Uani 1.00 d .
C(5) C 0.6591(3) 0.1023(3) 1.1870(2) 0.0223(9) Uani 1.00 d .
C(6) C 0.6397(3) -0.0310(3) 1.1791(2) 0.0227(9) Uani 1.00 d .
C(7) C 0.6284(3) -0.1035(2) 1.0662(2) 0.0220(9) Uani 1.00 d .
C(8) C 0.7017(3) -0.1221(2) 0.9187(2) 0.0217(9) Uani 1.00 d .
C(9) C 0.9181(3) -0.0052(3) 0.7378(2) 0.0210(9) Uani 1.00 d .
C(10) C 0.9962(3) 0.0060(3) 0.6655(2) 0.0234(9) Uani 1.00 d .
C(11) C 1.0530(3) -0.0658(3) 0.5886(2) 0.0271(10) Uani 1.00 d .
C(12) C 1.0433(3) -0.1481(3) 0.5849(2) 0.0281(10) Uani 1.00 d .
C(13) C 0.9739(3) -0.1657(3) 0.6596(2) 0.0229(9) Uani 1.00 d .
C(14) C 0.9080(3) -0.0897(3) 0.7344(2) 0.0221(9) Uani 1.00 d .
C(15) C 1.0264(3) 0.0816(3) 0.6680(2) 0.0273(10) Uani 1.00 d .
C(16) C 1.0368(3) 0.1064(3) 0.7428(2) 0.031(1) Uani 1.00 d .
C(17) C 1.0719(3) 0.1723(3) 0.7435(3) 0.039(1) Uani 1.00 d .
C(18) C 1.0981(3) 0.2140(3) 0.6694(3) 0.047(1) Uani 1.00 d .
C(19) C 1.0920(3) 0.1883(4) 0.5920(3) 0.050(2) Uani 1.00 d .
C(20) C 1.0567(3) 0.1225(3) 0.5921(3) 0.038(1) Uani 1.00 d .
C(21) C 0.9835(3) -0.2639(3) 0.6597(2) 0.0245(9) Uani 1.00 d .
C(22) C 1.0006(3) -0.3147(3) 0.5826(3) 0.035(1) Uani 1.00 d .
C(23) C 1.0218(4) -0.4109(3) 0.5790(3) 0.044(1) Uani 1.00 d .
C(24) C 1.0264(3) -0.4581(3) 0.6516(3) 0.047(1) Uani 1.00 d .
C(25) C 1.0078(3) -0.4087(3) 0.7295(3) 0.040(1) Uani 1.00 d .
C(26) C 0.9869(3) -0.3126(3) 0.7338(3) 0.030(1) Uani 1.00 d .
C(27) C 0.6544(3) 0.3060(3) 1.0653(2) 0.0237(9) Uani 1.00 d .
C(28) C 0.6047(3) 0.3966(3) 1.1190(2) 0.0261(10) Uani 1.00 d .
C(29) C 0.6041(3) 0.4747(3) 1.0724(2) 0.033(1) Uani 1.00 d .
C(30) C 0.6467(3) 0.4629(3) 0.9797(3) 0.035(1) Uani 1.00 d .
C(31) C 0.6962(3) 0.3728(3) 0.9245(2) 0.027(1) Uani 1.00 d .
C(32) C 0.6996(3) 0.2939(3) 0.9702(2) 0.0233(9) Uani 1.00 d .
C(33) C 0.5535(3) 0.4178(3) 1.2189(2) 0.0241(9) Uani 1.00 d .
C(34) C 0.5766(3) 0.4715(3) 1.2637(2) 0.029(1) Uani 1.00 d .
C(35) C 0.5252(3) 0.4966(3) 1.3563(2) 0.032(1) Uani 1.00 d .
C(36) C 0.4511(3) 0.4681(3) 1.4056(2) 0.032(1) Uani 1.00 d .
C(37) C 0.4291(3) 0.4139(3) 1.3614(2) 0.031(1) Uani 1.00 d .
C(38) C 0.4787(3) 0.3897(3) 1.2694(2) 0.028(1) Uani 1.00 d .
C(39) C 0.7357(3) 0.3679(3) 0.8256(2) 0.0255(9) Uani 1.00 d .
C(40) C 0.8006(3) 0.4085(3) 0.7824(3) 0.032(1) Uani 1.00 d .
C(41) C 0.8315(3) 0.4123(3) 0.6915(3) 0.036(1) Uani 1.00 d .
C(42) C 0.7957(3) 0.3764(3) 0.6428(2) 0.034(1) Uani 1.00 d .
C(43) C 0.7334(3) 0.3351(3) 0.6844(3) 0.035(1) Uani 1.00 d .
C(44) C 0.7037(3) 0.3301(3) 0.7753(2) 0.028(1) Uani 1.00 d .
C(45) C 0.6583(3) 0.0614(3) 1.2692(2) 0.0217(9) Uani 1.00 d .
C(46) C 0.6465(3) -0.0213(2) 1.2644(2) 0.0207(9) Uani 1.00 d .
C(47) C 0.6440(3) -0.0788(3) 1.3332(2) 0.0228(9) Uani 1.00 d .
C(48) C 0.6434(3) -0.0416(3) 1.4095(2) 0.0259(10) Uani 1.00 d .
C(49) C 0.6571(3) 0.0382(3) 1.4137(2) 0.0258(10) Uani 1.00 d .
C(50) C 0.6685(3) 0.0908(3) 1.3432(2) 0.0222(9) Uani 1.00 d .
C(51) C 0.6573(3) -0.1788(3) 1.3274(2) 0.0228(9) Uani 1.00 d .
C(52) C 0.7288(3) -0.2472(3) 1.2484(2) 0.028(1) Uani 1.00 d .
C(53) C 0.7524(3) -0.3441(3) 1.2465(3) 0.035(1) Uani 1.00 d .
C(54) C 0.7071(3) -0.3746(3) 1.3235(3) 0.036(1) Uani 1.00 d .
C(55) C 0.6356(3) -0.3081(3) 1.4020(3) 0.035(1) Uani 1.00 d .
C(56) C 0.6106(3) -0.2108(3) 1.4038(2) 0.029(1) Uani 1.00 d .
C(57) C 0.6982(3) 0.1663(3) 1.3478(2) 0.0231(9) Uani 1.00 d .
C(58) C 0.6504(3) 0.2295(3) 1.4278(2) 0.0269(10) Uani 1.00 d .
C(59) C 0.6821(3) 0.2960(3) 1.4351(2) 0.031(1) Uani 1.00 d .
C(60) C 0.7612(3) 0.3022(3) 1.3621(3) 0.033(1) Uani 1.00 d .
C(61) C 0.8103(3) 0.2395(3) 1.2813(3) 0.033(1) Uani 1.00 d .
C(62) C 0.7794(3) 0.1721(3) 1.2743(2) 0.028(1) Uani 1.00 d .
C(63) C 0.6400(3) -0.1737(3) 0.9404(2) 0.0221(9) Uani 1.00 d .
C(64) C 0.6266(3) -0.2288(2) 0.8872(2) 0.0213(9) Uani 1.00 d .
C(65) C 0.5695(3) -0.2752(3) 0.9333(2) 0.0263(10) Uani 1.00 d .
C(66) C 0.5240(3) -0.2638(3) 1.0263(2) 0.0261(10) Uani 1.00 d .
C(67) C 0.5324(3) -0.2053(2) 1.0805(2) 0.0213(9) Uani 1.00 d .
C(68) C 0.5940(3) -0.1621(2) 1.0346(2) 0.0219(9) Uani 1.00 d .
C(69) C 0.4720(3) -0.1847(3) 1.1795(2) 0.0227(9) Uani 1.00 d .
C(70) C 0.4905(3) -0.2589(3) 1.2312(2) 0.028(1) Uani 1.00 d .
C(71) C 0.4281(3) -0.2370(3) 1.3235(2) 0.031(1) Uani 1.00 d .
C(72) C 0.3454(3) -0.1423(3) 1.3640(2) 0.033(1) Uani 1.00 d .
C(73) C 0.3272(3) -0.0673(3) 1.3132(2) 0.033(1) Uani 1.00 d .
C(74) C 0.3905(3) -0.0888(3) 1.2221(2) 0.029(1) Uani 1.00 d .
C(75) C 0.6615(3) -0.2344(3) 0.7885(2) 0.0232(9) Uani 1.00 d .
C(76) C 0.6265(3) -0.1492(3) 0.7509(2) 0.030(1) Uani 1.00 d .
C(77) C 0.6499(3) -0.1538(3) 0.6595(3) 0.037(1) Uani 1.00 d .
C(78) C 0.7099(3) -0.2435(3) 0.6045(2) 0.037(1) Uani 1.00 d .
C(79) C 0.7475(3) -0.3288(3) 0.6404(2) 0.036(1) Uani 1.00 d .
C(80) C 0.7236(3) -0.3249(3) 0.7317(2) 0.030(1) Uani 1.00 d .
C(81) C 0.8722(7) -0.5514(7) 0.9989(6) 0.059(3) Uani 0.56 d P
C(82) C 1.0531(9) 0.1447(9) -0.0037(8) 0.113(5) Uani 0.64 d P
C(83) C 0.9631(7) 0.1449(8) 0.0104(5) 0.065(3) Uani 0.64 d P
C(84) C 0.9708(9) 0.043(1) 0.0365(7) 0.125(5) Uani 0.64 d P
H(1) H 0.5730 0.5376 1.1061 0.0388 Uiso 1.00 calc .
H(2) H 0.6430 0.5182 0.9518 0.0408 Uiso 1.00 calc .
H(3) H 0.6274 0.4919 1.2307 0.0335 Uiso 1.00 calc .
H(4) H 0.5411 0.5338 1.3867 0.0380 Uiso 1.00 calc .
H(5) H 0.4165 0.4857 1.4695 0.0388 Uiso 1.00 calc .
H(6) H 0.3787 0.3929 1.3945 0.0366 Uiso 1.00 calc .
H(7) H 0.4622 0.3532 1.2394 0.0339 Uiso 1.00 calc .
H(8) H 0.8241 0.4342 0.8160 0.0370 Uiso 1.00 calc .
H(9) H 0.8770 0.4388 0.6629 0.0437 Uiso 1.00 calc .
H(10) H 0.8144 0.3808 0.5806 0.0388 Uiso 1.00 calc .
H(11) H 0.7104 0.3094 0.6506 0.0419 Uiso 1.00 calc .
H(12) H 0.6610 0.3006 0.8031 0.0335 Uiso 1.00 calc .
H(13) H 1.1011 -0.0569 0.5357 0.0315 Uiso 1.00 calc .
H(14) H 1.0851 -0.1946 0.5304 0.0344 Uiso 1.00 calc .
H(15) H 1.0193 0.0772 0.7947 0.0388 Uiso 1.00 calc .
H(16) H 1.0782 0.1880 0.7959 0.0479 Uiso 1.00 calc .
H(17) H 1.1205 0.2605 0.6706 0.0548 Uiso 1.00 calc .
H(18) H 1.1114 0.2162 0.5398 0.0618 Uiso 1.00 calc .
H(19) H 1.0536 0.1041 0.5387 0.0447 Uiso 1.00 calc .
H(20) H 0.9994 -0.2837 0.5308 0.0431 Uiso 1.00 calc .
H(21) H 1.0339 -0.4446 0.5254 0.0539 Uiso 1.00 calc .
H(22) H 1.0418 -0.5250 0.6483 0.0558 Uiso 1.00 calc .
H(23) H 1.0089 -0.4403 0.7805 0.0484 Uiso 1.00 calc .
H(24) H 0.9749 -0.2788 0.7879 0.0367 Uiso 1.00 calc .
H(25) H 0.6323 -0.0722 1.4614 0.0310 Uiso 1.00 calc .
H(26) H 0.6587 0.0584 1.4669 0.0302 Uiso 1.00 calc .
H(27) H 0.7619 -0.2266 1.1956 0.0328 Uiso 1.00 calc .
H(28) H 0.7998 -0.3896 1.1914 0.0415 Uiso 1.00 calc .
H(29) H 0.7236 -0.4414 1.3224 0.0438 Uiso 1.00 calc .
H(30) H 0.6040 -0.3290 1.4548 0.0409 Uiso 1.00 calc .
H(31) H 0.5603 -0.1643 1.4582 0.0361 Uiso 1.00 calc .
H(32) H 0.5954 0.2267 1.4785 0.0318 Uiso 1.00 calc .
H(33) H 0.6482 0.3385 1.4906 0.0363 Uiso 1.00 calc .
H(34) H 0.7820 0.3490 1.3678 0.0395 Uiso 1.00 calc .
H(35) H 0.8651 0.2431 1.2302 0.0392 Uiso 1.00 calc .
H(36) H 0.8144 0.1277 1.2194 0.0337 Uiso 1.00 calc .
H(37) H 0.5613 -0.3165 0.8995 0.0325 Uiso 1.00 calc .
H(38) H 0.4866 -0.2981 1.0537 0.0312 Uiso 1.00 calc .
H(39) H 0.5464 -0.3249 1.2036 0.0334 Uiso 1.00 calc .
H(40) H 0.4436 -0.2884 1.3589 0.0374 Uiso 1.00 calc .
H(41) H 0.3014 -0.1289 1.4268 0.0406 Uiso 1.00 calc .
H(42) H 0.2705 -0.0014 1.3411 0.0401 Uiso 1.00 calc .
H(43) H 0.3786 -0.0368 1.1871 0.0342 Uiso 1.00 calc .
H(44) H 0.5850 -0.0866 0.7887 0.0350 Uiso 1.00 calc .
H(45) H 0.6241 -0.0944 0.6351 0.0431 Uiso 1.00 calc .
H(46) H 0.7269 -0.2474 0.5419 0.0439 Uiso 1.00 calc .
H(47) H 0.7893 -0.3905 0.6012 0.0435 Uiso 1.00 calc .
H(48) H 0.7499 -0.3849 0.7560 0.0370 Uiso 1.00 calc .
H(49) H 0.7382 0.0258 0.9319 0.0299 Uiso 1.00 calc .
H(50) H 0.6621 0.0454 1.0746 0.0282 Uiso 1.00 calc .
H(51) H 0.8298 -0.5771 0.9896 0.0666 Uiso 0.56 calc P
H(52) H 1.0665 0.1356 0.0481 0.1338 Uiso 0.65 calc P
H(53) H 1.1111 0.0933 -0.0512 0.1338 Uiso 0.65 calc P
H(54) H 1.0456 0.2052 -0.0202 0.1338 Uiso 0.65 calc P
H(55) H 0.9046 0.1962 0.0581 0.0726 Uiso 0.65 calc P
H(56) H 0.9489 0.1546 -0.0414 0.0726 Uiso 0.65 calc P
H(57) H 1.0036 0.0225 0.0786 0.1410 Uiso 0.65 calc P
H(58) H 0.8980 0.0532 0.0673 0.1410 Uiso 0.65 calc P

loop_
_atom_site_aniso_label
_atom_site_aniso_U_11
_atom_site_aniso_U_22
_atom_site_aniso_U_33
_atom_site_aniso_U_12
_atom_site_aniso_U_13
_atom_site_aniso_U_23
Cl(1) 0.098(2) 0.051(2) 0.060(2) -0.031(1) -0.032(1) 0.005(1)
Cl(2) 0.078(2) 0.051(2) 0.096(2) -0.017(1) -0.054(2) 0.011(1)
Cl(3) 0.059(1) 0.063(2) 0.065(2) -0.023(1) -0.012(1) 0.002(1)
N(1) 0.030(2) 0.026(2) 0.020(2) -0.017(1) -0.009(1) 0.002(1)
N(2) 0.024(1) 0.025(2) 0.020(2) -0.015(1) -0.008(1) 0.004(1)
N(3) 0.030(2) 0.023(2) 0.019(2) -0.017(1) -0.009(1) 0.005(1)
N(4) 0.025(1) 0.024(2) 0.021(2) -0.014(1) -0.009(1) 0.005(1)
N(5) 0.038(2) 0.029(2) 0.017(2) -0.024(2) -0.011(1) 0.009(1)
N(6) 0.029(2) 0.025(2) 0.023(2) -0.017(1) -0.012(1) 0.006(1)
N(7) 0.029(2) 0.031(2) 0.019(2) -0.020(1) -0.009(1) 0.004(1)
N(8) 0.029(2) 0.027(2) 0.019(2) -0.018(1) -0.009(1) 0.005(1)
C(1) 0.028(2) 0.021(2) 0.019(2) -0.013(2) -0.012(1) 0.004(1)
C(2) 0.029(2) 0.028(2) 0.018(2) -0.019(2) -0.010(2) 0.008(1)
C(3) 0.025(2) 0.022(2) 0.023(2) -0.015(2) -0.010(1) 0.005(1)
C(4) 0.024(2) 0.026(2) 0.024(2) -0.015(2) -0.010(2) 0.004(1)
C(5) 0.027(2) 0.025(2) 0.019(2) -0.016(2) -0.009(1) 0.003(1)
C(6) 0.026(2) 0.024(2) 0.019(2) -0.014(2) -0.006(1) 0.003(1)
C(7) 0.027(2) 0.022(2) 0.021(2) -0.015(2) -0.010(2) 0.005(1)
C(8) 0.024(2) 0.020(2) 0.021(2) -0.011(2) -0.009(1) 0.003(1)
C(9) 0.022(2) 0.023(2) 0.020(2) -0.013(2) -0.009(1) 0.006(1)
C(10) 0.025(2) 0.027(2) 0.020(2) -0.013(2) -0.010(2) 0.009(1)
C(11) 0.024(2) 0.032(2) 0.022(2) -0.014(2) -0.005(2) 0.007(2)
C(12) 0.026(2) 0.030(2) 0.021(2) -0.011(2) -0.006(2) 0.002(2)
C(13) 0.024(2) 0.024(2) 0.021(2) -0.011(2) -0.011(1) 0.004(1)
C(14) 0.026(2) 0.025(2) 0.019(2) -0.014(2) -0.010(1) 0.007(1)
C(15) 0.021(2) 0.027(2) 0.038(2) -0.014(2) -0.013(2) 0.009(2)
C(16) 0.025(2) 0.031(2) 0.034(2) -0.015(2) -0.007(2) 0.002(2)
C(17) 0.030(2) 0.035(3) 0.056(3) -0.019(2) -0.015(2) -0.001(2)
C(18) 0.042(2) 0.033(3) 0.083(4) -0.025(2) -0.033(3) 0.021(2)
C(19) 0.041(2) 0.057(3) 0.072(3) -0.033(2) -0.032(3) 0.042(3)
C(20) 0.037(2) 0.049(3) 0.045(3) -0.030(2) -0.025(2) 0.026(2)
C(21) 0.018(2) 0.024(2) 0.028(2) -0.009(2) -0.007(1) 0.002(1)
C(22) 0.036(2) 0.033(2) 0.033(2) -0.015(2) -0.012(2) 0.002(2)
C(23) 0.046(2) 0.034(3) 0.050(3) -0.021(2) -0.012(2) -0.009(2)
C(24) 0.037(2) 0.029(2) 0.069(3) -0.015(2) -0.015(2) -0.001(2)
C(25) 0.039(2) 0.034(3) 0.050(3) -0.019(2) -0.019(2) 0.015(2)
C(26) 0.027(2) 0.027(2) 0.038(2) -0.014(2) -0.013(2) 0.005(2)
C(27) 0.031(2) 0.022(2) 0.024(2) -0.016(2) -0.013(2) 0.006(1)
C(28) 0.031(2) 0.023(2) 0.027(2) -0.014(2) -0.014(2) 0.003(2)
C(29) 0.049(2) 0.025(2) 0.026(2) -0.020(2) -0.014(2) 0.003(2)
C(30) 0.050(2) 0.023(2) 0.037(2) -0.022(2) -0.018(2) 0.009(2)
C(31) 0.035(2) 0.026(2) 0.026(2) -0.020(2) -0.014(2) 0.008(2)
C(32) 0.026(2) 0.022(2) 0.021(2) -0.013(2) -0.007(1) 0.001(1)
C(33) 0.028(2) 0.020(2) 0.023(2) -0.008(2) -0.013(2) 0.000(1)
C(34) 0.033(2) 0.022(2) 0.032(2) -0.013(2) -0.015(2) 0.003(2)
C(35) 0.044(2) 0.024(2) 0.031(2) -0.014(2) -0.022(2) 0.003(2)
C(36) 0.039(2) 0.025(2) 0.021(2) -0.008(2) -0.012(2) 0.001(2)
C(37) 0.030(2) 0.028(2) 0.028(2) -0.012(2) -0.010(2) 0.003(2)
C(38) 0.030(2) 0.024(2) 0.031(2) -0.012(2) -0.013(2) 0.001(2)
C(39) 0.027(2) 0.022(2) 0.023(2) -0.010(2) -0.009(2) 0.004(1)
C(40) 0.039(2) 0.029(2) 0.037(2) -0.021(2) -0.019(2) 0.010(2)
C(41) 0.042(2) 0.037(2) 0.032(2) -0.024(2) -0.010(2) 0.014(2)
C(42) 0.037(2) 0.033(2) 0.022(2) -0.012(2) -0.009(2) 0.008(2)
C(43) 0.042(2) 0.036(2) 0.032(2) -0.020(2) -0.019(2) 0.007(2)
C(44) 0.029(2) 0.032(2) 0.030(2) -0.019(2) -0.013(2) 0.009(2)
C(45) 0.025(2) 0.023(2) 0.020(2) -0.015(2) -0.008(1) 0.003(1)
C(46) 0.020(2) 0.024(2) 0.016(2) -0.011(2) -0.005(1) 0.001(1)
C(47) 0.024(2) 0.022(2) 0.022(2) -0.012(2) -0.008(1) 0.003(1)
C(48) 0.030(2) 0.028(2) 0.017(2) -0.015(2) -0.008(2) 0.006(1)
C(49) 0.031(2) 0.025(2) 0.019(2) -0.012(2) -0.010(2) 0.000(1)
C(50) 0.023(2) 0.027(2) 0.017(2) -0.013(2) -0.008(1) 0.002(1)
C(51) 0.023(2) 0.025(2) 0.027(2) -0.014(2) -0.014(2) 0.008(1)
C(52) 0.031(2) 0.024(2) 0.032(2) -0.015(2) -0.016(2) 0.007(2)
C(53) 0.032(2) 0.030(2) 0.043(2) -0.014(2) -0.018(2) 0.001(2)
C(54) 0.039(2) 0.023(2) 0.051(3) -0.017(2) -0.021(2) 0.011(2)
C(55) 0.034(2) 0.034(2) 0.044(2) -0.021(2) -0.019(2) 0.020(2)
C(56) 0.028(2) 0.028(2) 0.030(2) -0.013(2) -0.012(2) 0.010(2)
C(57) 0.023(2) 0.025(2) 0.024(2) -0.011(2) -0.013(2) 0.005(1)
C(58) 0.026(2) 0.028(2) 0.026(2) -0.013(2) -0.012(2) 0.005(2)
C(59) 0.034(2) 0.025(2) 0.034(2) -0.013(2) -0.016(2) -0.001(2)
C(60) 0.034(2) 0.027(2) 0.048(2) -0.018(2) -0.023(2) 0.008(2)
C(61) 0.033(2) 0.040(2) 0.034(2) -0.022(2) -0.016(2) 0.013(2)
C(62) 0.030(2) 0.033(2) 0.028(2) -0.016(2) -0.017(2) 0.006(2)
C(63) 0.024(2) 0.023(2) 0.024(2) -0.015(2) -0.011(2) 0.006(1)
C(64) 0.025(2) 0.019(2) 0.023(2) -0.011(2) -0.012(1) 0.005(1)
C(65) 0.033(2) 0.024(2) 0.028(2) -0.017(2) -0.014(2) 0.003(2)
C(66) 0.028(2) 0.028(2) 0.033(2) -0.021(2) -0.014(2) 0.009(2)
C(67) 0.022(2) 0.021(2) 0.024(2) -0.013(2) -0.011(1) 0.007(1)
C(68) 0.025(2) 0.021(2) 0.024(2) -0.013(2) -0.012(2) 0.005(1)
C(69) 0.025(2) 0.026(2) 0.023(2) -0.016(2) -0.010(2) 0.006(1)
C(70) 0.036(2) 0.023(2) 0.031(2) -0.017(2) -0.016(2) 0.007(2)
C(71) 0.041(2) 0.038(2) 0.024(2) -0.025(2) -0.015(2) 0.012(2)
C(72) 0.031(2) 0.046(3) 0.024(2) -0.023(2) -0.008(2) 0.004(2)
C(73) 0.029(2) 0.032(2) 0.029(2) -0.010(2) -0.010(2) -0.001(2)
C(74) 0.031(2) 0.028(2) 0.035(2) -0.016(2) -0.017(2) 0.008(2)
C(75) 0.025(2) 0.025(2) 0.024(2) -0.016(2) -0.011(2) 0.003(1)
C(76) 0.036(2) 0.028(2) 0.029(2) -0.017(2) -0.016(2) 0.007(2)
C(77) 0.047(2) 0.043(3) 0.031(2) -0.027(2) -0.022(2) 0.018(2)
C(78) 0.046(2) 0.055(3) 0.023(2) -0.034(2) -0.015(2) 0.011(2)
C(79) 0.038(2) 0.040(3) 0.025(2) -0.019(2) -0.007(2) -0.006(2)
C(80) 0.036(2) 0.029(2) 0.028(2) -0.017(2) -0.014(2) 0.003(2)
C(81) 0.046(5) 0.063(6) 0.069(6) -0.020(5) -0.032(5) 0.000(5)
C(82) 0.087(8) 0.108(10) 0.113(10) -0.013(7) -0.062(8) 0.032(8)
C(83) 0.058(5) 0.104(8) 0.038(4) -0.037(5) -0.028(4) 0.016(5)
C(84) 0.076(7) 0.18(1) 0.065(7) -0.012(8) -0.043(6) -0.017(8)

loop_
_atom_type_symbol
_atom_type_description
_atom_type_scat_dispersion_real
_atom_type_scat_dispersion_imag
_atom_type_scat_source
C C 0.003 0.002
;International Tables for Crystallography
(1992, Vol. C, Tables 4.2.6.8 and 6.1.1.1)
;
H H 0.000 0.000
;International Tables for Crystallography
(1992, Vol. C, Table 6.1.1.2)
;
N N 0.006 0.003
;International Tables for Crystallography
(1992, Vol. C, Tables 4.2.6.8 and 6.1.1.1)
;
Cl Cl 0.148 0.159
;International Tables for Crystallography
(1992, Vol. C, Tables 4.2.6.8 and 6.1.1.1)
;

loop_
_geom_angle_atom_site_label_1
_geom_angle_atom_site_label_2
_geom_angle_atom_site_label_3
_geom_angle
_geom_angle_site_symmetry_1
_geom_angle_site_symmetry_3
_geom_angle_publ_flag
C(1) N(1) C(2) 111.9(3) . . yes
C(1) N(1) H(49) 124.2 . . no
C(2) N(1) H(49) 123.8 . . no
C(2) N(2) C(3) 121.6(3) . . yes
C(3) N(3) C(4) 107.5(3) . . yes
C(4) N(4) C(5) 122.3(3) . . yes
C(5) N(5) C(6) 112.2(3) . . yes
C(5) N(5) H(50) 124.1 . . no
C(6) N(5) H(50) 123.7 . . no
C(6) N(6) C(7) 121.5(3) . . yes
C(7) N(7) C(8) 107.5(3) . . yes
C(1) N(8) C(8) 122.1(3) . . yes
N(1) C(1) N(8) 126.0(3) . . yes
N(1) C(1) C(14) 107.0(3) . . yes
N(8) C(1) C(14) 126.6(3) . . yes
N(1) C(2) N(2) 125.0(3) . . yes
N(1) C(2) C(9) 106.6(3) . . yes
N(2) C(2) C(9) 128.0(3) . . yes
N(2) C(3) N(3) 125.8(3) . . yes
N(2) C(3) C(32) 123.5(3) . . yes
N(3) C(3) C(32) 110.3(3) . . yes
N(3) C(4) N(4) 125.1(3) . . yes
N(3) C(4) C(27) 110.9(3) . . yes
N(4) C(4) C(27) 123.7(3) . . yes
N(4) C(5) N(5) 125.7(3) . . yes
N(4) C(5) C(45) 128.0(3) . . yes
N(5) C(5) C(45) 106.1(3) . . yes
N(5) C(6) N(6) 125.5(3) . . yes
N(5) C(6) C(46) 106.7(3) . . yes
N(6) C(6) C(46) 127.6(3) . . yes
N(6) C(7) N(7) 125.8(3) . . yes
N(6) C(7) C(68) 123.1(3) . . yes
N(7) C(7) C(68) 110.6(3) . . yes
N(7) C(8) N(8) 125.8(3) . . yes
N(7) C(8) C(63) 109.9(3) . . yes
N(8) C(8) C(63) 123.8(3) . . yes
C(2) C(9) C(10) 132.1(3) . . yes
C(2) C(9) C(14) 107.0(3) . . yes
C(10) C(9) C(14) 120.9(3) . . yes
C(9) C(10) C(11) 115.3(3) . . yes
C(9) C(10) C(15) 125.1(3) . . yes
C(11) C(10) C(15) 119.4(3) . . yes
C(10) C(11) C(12) 123.7(3) . . yes
C(10) C(11) H(13) 118.0 . . no
C(12) C(11) H(13) 118.3 . . no
C(11) C(12) C(13) 121.6(3) . . yes
C(11) C(12) H(14) 119.3 . . no
C(13) C(12) H(14) 119.1 . . no
C(12) C(13) C(14) 115.5(3) . . yes
C(12) C(13) C(21) 119.7(3) . . yes
C(14) C(13) C(21) 124.4(3) . . yes
C(1) C(14) C(9) 106.9(3) . . yes
C(1) C(14) C(13) 130.6(3) . . yes
C(9) C(14) C(13) 122.5(3) . . yes
C(10) C(15) C(16) 120.9(3) . . yes
C(10) C(15) C(20) 121.2(3) . . yes
C(16) C(15) C(20) 117.5(3) . . yes
C(15) C(16) C(17) 121.3(4) . . yes
C(15) C(16) H(15) 119.0 . . no
C(17) C(16) H(15) 119.6 . . no
C(16) C(17) C(18) 120.3(4) . . yes
C(16) C(17) H(16) 119.5 . . no
C(18) C(17) H(16) 120.1 . . no
C(17) C(18) C(19) 119.9(4) . . yes
C(17) C(18) H(17) 120.1 . . no
C(19) C(18) H(17) 120.0 . . no
C(18) C(19) C(20) 119.2(4) . . yes
C(18) C(19) H(18) 120.3 . . no
C(20) C(19) H(18) 120.5 . . no
C(15) C(20) C(19) 121.6(4) . . yes
C(15) C(20) H(19) 119.1 . . no
C(19) C(20) H(19) 119.3 . . no
C(13) C(21) C(22) 120.4(3) . . yes
C(13) C(21) C(26) 121.3(3) . . yes
C(22) C(21) C(26) 118.0(3) . . yes
C(21) C(22) C(23) 120.7(4) . . yes
C(21) C(22) H(20) 120.0 . . no
C(23) C(22) H(20) 119.3 . . no
C(22) C(23) C(24) 120.7(4) . . yes
C(22) C(23) H(21) 119.5 . . no
C(24) C(23) H(21) 119.9 . . no
C(23) C(24) C(25) 119.7(4) . . yes
C(23) C(24) H(22) 120.2 . . no
C(25) C(24) H(22) 120.1 . . no
C(24) C(25) C(26) 120.1(4) . . yes
C(24) C(25) H(23) 120.1 . . no
C(26) C(25) H(23) 119.7 . . no
C(21) C(26) C(25) 120.7(4) . . yes
C(21) C(26) H(24) 119.4 . . no
C(25) C(26) H(24) 119.8 . . no
C(4) C(27) C(28) 132.9(3) . . yes
C(4) C(27) C(32) 105.0(3) . . yes
C(28) C(27) C(32) 122.0(3) . . yes
C(27) C(28) C(29) 115.6(3) . . yes
C(27) C(28) C(33) 126.4(3) . . yes
C(29) C(28) C(33) 118.0(3) . . yes
C(28) C(29) C(30) 122.2(3) . . yes
C(28) C(29) H(1) 118.8 . . no
C(30) C(29) H(1) 119.0 . . no
C(29) C(30) C(31) 123.1(3) . . yes
C(29) C(30) H(2) 118.7 . . no
C(31) C(30) H(2) 118.2 . . no
C(30) C(31) C(32) 115.2(3) . . yes
C(30) C(31) C(39) 119.4(3) . . yes
C(32) C(31) C(39) 125.4(3) . . yes
C(3) C(32) C(27) 105.9(3) . . yes
C(3) C(32) C(31) 132.3(3) . . yes
C(27) C(32) C(31) 121.9(3) . . yes
C(28) C(33) C(34) 119.2(3) . . yes
C(28) C(33) C(38) 122.4(3) . . yes
C(34) C(33) C(38) 118.3(3) . . yes
C(33) C(34) C(35) 120.0(3) . . yes
C(33) C(34) H(3) 120.0 . . no
C(35) C(34) H(3) 120.0 . . no
C(34) C(35) C(36) 121.1(3) . . yes
C(34) C(35) H(4) 119.6 . . no
C(36) C(35) H(4) 119.3 . . no
C(35) C(36) C(37) 119.0(3) . . yes
C(35) C(36) H(5) 120.1 . . no
C(37) C(36) H(5) 120.9 . . no
C(36) C(37) C(38) 120.4(3) . . yes
C(36) C(37) H(6) 120.1 . . no
C(38) C(37) H(6) 119.5 . . no
C(33) C(38) C(37) 121.3(3) . . yes
C(33) C(38) H(7) 118.9 . . no
C(37) C(38) H(7) 119.8 . . no
C(31) C(39) C(40) 119.9(3) . . yes
C(31) C(39) C(44) 121.5(3) . . yes
C(40) C(39) C(44) 118.5(3) . . yes
C(39) C(40) C(41) 121.3(3) . . yes
C(39) C(40) H(8) 119.5 . . no
C(41) C(40) H(8) 119.2 . . no
C(40) C(41) C(42) 119.2(3) . . yes
C(40) C(41) H(9) 120.2 . . no
C(42) C(41) H(9) 120.5 . . no
C(41) C(42) C(43) 119.8(3) . . yes
C(41) C(42) H(10) 119.9 . . no
C(43) C(42) H(10) 120.3 . . no
C(42) C(43) C(44) 120.8(3) . . yes
C(42) C(43) H(11) 119.6 . . no
C(44) C(43) H(11) 119.6 . . no
C(39) C(44) C(43) 120.3(3) . . yes
C(39) C(44) H(12) 119.9 . . no
C(43) C(44) H(12) 119.8 . . no
C(5) C(45) C(46) 107.9(3) . . yes
C(5) C(45) C(50) 130.7(3) . . yes
C(46) C(45) C(50) 121.4(3) . . yes
C(6) C(46) C(45) 106.7(3) . . yes
C(6) C(46) C(47) 131.0(3) . . yes
C(45) C(46) C(47) 122.3(3) . . yes
C(46) C(47) C(48) 114.6(3) . . yes
C(46) C(47) C(51) 126.9(3) . . yes
C(48) C(47) C(51) 118.0(3) . . yes
C(47) C(48) C(49) 122.9(3) . . yes
C(47) C(48) H(25) 118.6 . . no
C(49) C(48) H(25) 118.4 . . no
C(48) C(49) C(50) 122.7(3) . . yes
C(48) C(49) H(26) 118.9 . . no
C(50) C(49) H(26) 118.3 . . no
C(45) C(50) C(49) 115.5(3) . . yes
C(45) C(50) C(57) 124.9(3) . . yes
C(49) C(50) C(57) 119.3(3) . . yes
C(47) C(51) C(52) 120.6(3) . . yes
C(47) C(51) C(56) 120.6(3) . . yes
C(52) C(51) C(56) 118.2(3) . . yes
C(51) C(52) C(53) 120.6(3) . . yes
C(51) C(52) H(27) 119.2 . . no
C(53) C(52) H(27) 120.1 . . no
C(52) C(53) C(54) 120.2(4) . . yes
C(52) C(53) H(28) 119.7 . . no
C(54) C(53) H(28) 120.1 . . no
C(53) C(54) C(55) 120.0(4) . . yes
C(53) C(54) H(29) 120.3 . . no
C(55) C(54) H(29) 119.6 . . no
C(54) C(55) C(56) 119.9(3) . . yes
C(54) C(55) H(30) 120.0 . . no
C(56) C(55) H(30) 120.1 . . no
C(51) C(56) C(55) 121.1(4) . . yes
C(51) C(56) H(31) 119.0 . . no
C(55) C(56) H(31) 119.9 . . no
C(50) C(57) C(58) 119.8(3) . . yes
C(50) C(57) C(62) 121.6(3) . . yes
C(58) C(57) C(62) 118.4(3) . . yes
C(57) C(58) C(59) 120.7(3) . . yes
C(57) C(58) H(32) 119.8 . . no
C(59) C(58) H(32) 119.5 . . no
C(58) C(59) C(60) 120.6(3) . . yes
C(58) C(59) H(33) 119.2 . . no
C(60) C(59) H(33) 120.2 . . no
C(59) C(60) C(61) 119.6(3) . . yes
C(59) C(60) H(34) 119.8 . . no
C(61) C(60) H(34) 120.5 . . no
C(60) C(61) C(62) 119.8(3) . . yes
C(60) C(61) H(35) 120.5 . . no
C(62) C(61) H(35) 119.7 . . no
C(57) C(62) C(61) 120.8(3) . . yes
C(57) C(62) H(36) 119.2 . . no
C(61) C(62) H(36) 120.0 . . no
C(8) C(63) C(64) 132.4(3) . . yes
C(8) C(63) C(68) 105.8(3) . . yes
C(64) C(63) C(68) 121.7(3) . . yes
C(63) C(64) C(65) 115.5(3) . . yes
C(63) C(64) C(75) 124.4(3) . . yes
C(65) C(64) C(75) 120.0(3) . . yes
C(64) C(65) C(66) 122.8(3) . . yes
C(64) C(65) H(37) 118.6 . . no
C(66) C(65) H(37) 118.7 . . no
C(65) C(66) C(67) 122.4(3) . . yes
C(65) C(66) H(38) 118.6 . . no
C(67) C(66) H(38) 119.0 . . no
C(66) C(67) C(68) 115.2(3) . . yes
C(66) C(67) C(69) 121.2(3) . . yes
C(68) C(67) C(69) 123.4(3) . . yes
C(7) C(68) C(63) 105.7(3) . . yes
C(7) C(68) C(67) 131.9(3) . . yes
C(63) C(68) C(67) 122.3(3) . . yes
C(67) C(69) C(70) 121.9(3) . . yes
C(67) C(69) C(74) 119.6(3) . . yes
C(70) C(69) C(74) 118.4(3) . . yes
C(69) C(70) C(71) 120.1(3) . . yes
C(69) C(70) H(39) 119.8 . . no
C(71) C(70) H(39) 120.1 . . no
C(70) C(71) C(72) 120.7(3) . . yes
C(70) C(71) H(40) 119.3 . . no
C(72) C(71) H(40) 120.1 . . no
C(71) C(72) C(73) 119.7(3) . . yes
C(71) C(72) H(41) 119.8 . . no
C(73) C(72) H(41) 120.5 . . no
C(72) C(73) C(74) 119.5(4) . . yes
C(72) C(73) H(42) 119.9 . . no
C(74) C(73) H(42) 120.5 . . no
C(69) C(74) C(73) 121.6(3) . . yes
C(69) C(74) H(43) 118.9 . . no
C(73) C(74) H(43) 119.5 . . no
C(64) C(75) C(76) 120.7(3) . . yes
C(64) C(75) C(80) 120.9(3) . . yes
C(76) C(75) C(80) 118.2(3) . . yes
C(75) C(76) C(77) 121.2(4) . . yes
C(75) C(76) H(44) 119.3 . . no
C(77) C(76) H(44) 119.5 . . no
C(76) C(77) C(78) 120.0(4) . . yes
C(76) C(77) H(45) 120.0 . . no
C(78) C(77) H(45) 120.0 . . no
C(77) C(78) C(79) 119.6(3) . . yes
C(77) C(78) H(46) 120.6 . . no
C(79) C(78) H(46) 119.8 . . no
C(78) C(79) C(80) 120.8(4) . . yes
C(78) C(79) H(47) 118.5 . . no
C(80) C(79) H(47) 120.8 . . no
C(75) C(80) C(79) 120.2(3) . . yes
C(75) C(80) H(48) 119.8 . . no
C(79) C(80) H(48) 120.0 . . no
Cl(1) C(81) Cl(2) 112.4(5) . . yes
Cl(1) C(81) Cl(3) 116.6(5) . . yes
Cl(1) C(81) H(51) 103.9 . . no
Cl(2) C(81) Cl(3) 112.8(6) . . yes
Cl(2) C(81) H(51) 105.4 . . no
Cl(3) C(81) H(51) 104.4 . . no
C(83) C(82) H(52) 110.1 . . no
C(83) C(82) H(53) 108.8 . . no
C(83) C(82) H(54) 108.7 . . no
H(52) C(82) H(53) 109.9 . . no
H(52) C(82) H(54) 110.2 . . no
H(53) C(82) H(54) 109.1 . . no
C(82) C(83) C(84) 111.6(9) . . yes
C(82) C(83) H(55) 109.3 . . no
C(82) C(83) H(56) 110.4 . . no
C(84) C(83) H(55) 108.4 . . no
C(84) C(83) H(56) 107.8 . . no
H(55) C(83) H(56) 109.4 . . no
C(83) C(84) C(84) 119(1) . 2_755 yes
C(83) C(84) H(57) 109.9 . . no
C(83) C(84) H(58) 109.4 . . no
C(84) C(84) H(57) 106.7 2_755 . no
C(84) C(84) H(58) 105.1 2_755 . no
H(57) C(84) H(58) 105.8 . . no

loop_
_geom_bond_atom_site_label_1
_geom_bond_atom_site_label_2
_geom_bond_distance
_geom_bond_site_symmetry_2
_geom_bond_publ_flag
Cl(1) C(81) 1.721(9) . yes
Cl(2) C(81) 1.750(10) . yes
Cl(3) C(81) 1.691(10) . yes
N(1) C(1) 1.372(4) . yes
N(1) C(2) 1.387(4) . yes
N(1) H(49) 0.965 . no
N(2) C(2) 1.327(4) . yes
N(2) C(3) 1.356(4) . yes
N(3) C(3) 1.378(4) . yes
N(3) C(4) 1.375(4) . yes
N(4) C(4) 1.345(4) . yes
N(4) C(5) 1.328(4) . yes
N(5) C(5) 1.380(4) . yes
N(5) C(6) 1.388(4) . yes
N(5) H(50) 0.957 . no
N(6) C(6) 1.329(4) . yes
N(6) C(7) 1.347(4) . yes
N(7) C(7) 1.374(4) . yes
N(7) C(8) 1.379(4) . yes
N(8) C(1) 1.331(4) . yes
N(8) C(8) 1.343(4) . yes
C(1) C(14) 1.466(5) . yes
C(2) C(9) 1.465(5) . yes
C(3) C(32) 1.480(5) . yes
C(4) C(27) 1.480(5) . yes
C(5) C(45) 1.471(4) . yes
C(6) C(46) 1.469(4) . yes
C(7) C(68) 1.469(4) . yes
C(8) C(63) 1.480(4) . yes
C(9) C(10) 1.421(4) . yes
C(9) C(14) 1.430(4) . yes
C(10) C(11) 1.416(5) . yes
C(10) C(15) 1.493(5) . yes
C(11) C(12) 1.395(5) . yes
C(11) H(13) 0.966 . no
C(12) C(13) 1.418(5) . yes
C(12) H(14) 0.965 . no
C(13) C(14) 1.422(5) . yes
C(13) C(21) 1.494(5) . yes
C(15) C(16) 1.398(5) . yes
C(15) C(20) 1.407(5) . yes
C(16) C(17) 1.396(5) . yes
C(16) H(15) 0.963 . no
C(17) C(18) 1.380(6) . yes
C(17) H(16) 0.961 . no
C(18) C(19) 1.406(7) . yes
C(18) H(17) 0.962 . no
C(19) C(20) 1.396(6) . yes
C(19) H(18) 0.961 . no
C(20) H(19) 0.964 . no
C(21) C(22) 1.402(5) . yes
C(21) C(26) 1.417(5) . yes
C(22) C(23) 1.399(6) . yes
C(22) H(20) 0.965 . no
C(23) C(24) 1.386(6) . yes
C(23) H(21) 0.960 . no
C(24) C(25) 1.394(6) . yes
C(24) H(22) 0.970 . no
C(25) C(26) 1.399(6) . yes
C(25) H(23) 0.960 . no
C(26) H(24) 0.969 . no
C(27) C(28) 1.407(5) . yes
C(27) C(32) 1.432(5) . yes
C(28) C(29) 1.426(5) . yes
C(28) C(33) 1.503(5) . yes
C(29) C(30) 1.395(5) . yes
C(29) H(1) 0.961 . no
C(30) C(31) 1.413(5) . yes
C(30) H(2) 0.958 . no
C(31) C(32) 1.421(5) . yes
C(31) C(39) 1.499(5) . yes
C(33) C(34) 1.399(4) . yes
C(33) C(38) 1.406(5) . yes
C(34) C(35) 1.397(5) . yes
C(34) H(3) 0.963 . no
C(35) C(36) 1.397(5) . yes
C(35) H(4) 0.961 . no
C(36) C(37) 1.387(5) . yes
C(36) H(5) 0.964 . no
C(37) C(38) 1.386(5) . yes
C(37) H(6) 0.967 . no
C(38) H(7) 0.956 . no
C(39) C(40) 1.406(5) . yes
C(39) C(44) 1.393(5) . yes
C(40) C(41) 1.397(5) . yes
C(40) H(8) 0.961 . no
C(41) C(42) 1.401(5) . yes
C(41) H(9) 0.958 . no
C(42) C(43) 1.381(5) . yes
C(42) H(10) 0.962 . no
C(43) C(44) 1.402(5) . yes
C(43) H(11) 0.956 . no
C(44) H(12) 0.960 . no
C(45) C(46) 1.422(4) . yes
C(45) C(50) 1.414(4) . yes
C(46) C(47) 1.421(4) . yes
C(47) C(48) 1.409(4) . yes
C(47) C(51) 1.505(5) . yes
C(48) C(49) 1.391(5) . yes
C(48) H(25) 0.963 . no
C(49) C(50) 1.405(5) . yes
C(49) H(26) 0.959 . no
C(50) C(57) 1.493(4) . yes
C(51) C(52) 1.408(5) . yes
C(51) C(56) 1.404(5) . yes
C(52) C(53) 1.400(5) . yes
C(52) H(27) 0.962 . no
C(53) C(54) 1.390(6) . yes
C(53) H(28) 0.966 . no
C(54) C(55) 1.391(6) . yes
C(54) H(29) 0.964 . no
C(55) C(56) 1.400(5) . yes
C(55) H(30) 0.957 . no
C(56) H(31) 0.967 . no
C(57) C(58) 1.401(5) . yes
C(57) C(62) 1.418(5) . yes
C(58) C(59) 1.390(5) . yes
C(58) H(32) 0.961 . no
C(59) C(60) 1.398(5) . yes
C(59) H(33) 0.960 . no
C(60) C(61) 1.403(5) . yes
C(60) H(34) 0.963 . no
C(61) C(62) 1.394(5) . yes
C(61) H(35) 0.968 . no
C(62) H(36) 0.963 . no
C(63) C(64) 1.402(4) . yes
C(63) C(68) 1.419(4) . yes
C(64) C(65) 1.406(5) . yes
C(64) C(75) 1.498(4) . yes
C(65) C(66) 1.402(5) . yes
C(65) H(37) 0.962 . no
C(66) C(67) 1.399(4) . yes
C(66) H(38) 0.961 . no
C(67) C(68) 1.414(4) . yes
C(67) C(69) 1.498(4) . yes
C(69) C(70) 1.400(5) . yes
C(69) C(74) 1.408(5) . yes
C(70) C(71) 1.408(5) . yes
C(70) H(39) 0.964 . no
C(71) C(72) 1.393(6) . yes
C(71) H(40) 0.966 . no
C(72) C(73) 1.400(5) . yes
C(72) H(41) 0.964 . no
C(73) C(74) 1.394(5) . yes
C(73) H(42) 0.966 . no
C(74) H(43) 0.967 . no
C(75) C(76) 1.404(5) . yes
C(75) C(80) 1.407(5) . yes
C(76) C(77) 1.404(5) . yes
C(76) H(44) 0.965 . no
C(77) C(78) 1.388(6) . yes
C(77) H(45) 0.966 . no
C(78) C(79) 1.395(6) . yes
C(78) H(46) 0.959 . no
C(79) C(80) 1.402(5) . yes
C(79) H(47) 0.963 . no
C(80) H(48) 0.973 . no
C(81) H(51) 0.982 . no
C(82) C(83) 1.33(1) . yes
C(82) H(52) 0.941 . no
C(82) H(53) 0.954 . no
C(82) H(54) 0.950 . no
C(83) C(84) 1.61(2) . yes
C(83) H(55) 0.955 . no
C(83) H(56) 0.946 . no
C(84) C(84) 1.51(2) 2_755 yes
C(84) H(57) 0.964 . no
C(84) H(58) 0.980 . no

loop_
_geom_contact_atom_site_label_1
_geom_contact_atom_site_label_2
_geom_contact_distance
_geom_contact_site_symmetry_2
Cl(3) C(53) 3.540(5) 2_747
N(1) C(74) 3.355(4) 2_657
N(3) C(84) 3.60(1) 1_556
N(5) C(76) 3.519(5) 2_657
N(8) C(74) 3.539(5) 2_657
C(1) C(74) 3.356(5) 2_657
C(3) C(66) 3.559(4) 2_657
C(4) C(65) 3.532(4) 2_657
C(6) C(76) 3.448(5) 2_657
C(12) C(60) 3.252(5) 2_757
C(12) C(61) 3.521(5) 2_757
C(13) C(60) 3.478(5) 2_757
C(13) C(61) 3.479(4) 2_757
C(17) C(47) 3.592(5) 2_757
C(18) C(48) 3.327(6) 2_757
C(18) C(47) 3.494(5) 2_757
C(18) C(51) 3.582(5) 2_757
C(21) C(60) 3.582(5) 2_757
C(30) C(81) 3.531(9) 1_565
C(37) C(42) 3.493(5) 2_667
C(43) C(71) 3.575(5) 2_657

loop_
_geom_torsion_atom_site_label_1
_geom_torsion_atom_site_label_2
_geom_torsion_atom_site_label_3
_geom_torsion_atom_site_label_4
_geom_torsion
_geom_torsion_site_symmetry_2
_geom_torsion_site_symmetry_3
_geom_torsion_site_symmetry_4
_geom_torsion_publ_flag
N(1) C(1) N(8) C(8) -15.8(5) . . . yes
N(1) C(1) C(14) C(9) -5.3(3) . . . yes
N(1) C(1) C(14) C(13) 175.7(3) . . . yes
N(1) C(2) N(2) C(3) 15.4(5) . . . yes
N(1) C(2) C(9) C(10) -176.0(3) . . . yes
N(1) C(2) C(9) C(14) 2.7(3) . . . yes
N(2) C(2) N(1) C(1) 167.7(3) . . . yes
N(2) C(2) N(1) H(49) -12.6 . . . no
N(2) C(2) C(9) C(10) 10.2(6) . . . yes
N(2) C(2) C(9) C(14) -171.1(3) . . . yes
N(2) C(3) N(3) C(4) 166.7(3) . . . yes
N(2) C(3) C(32) C(27) -168.8(3) . . . yes
N(2) C(3) C(32) C(31) 10.7(6) . . . yes
N(3) C(3) N(2) C(2) 16.6(5) . . . yes
N(3) C(3) C(32) C(27) 4.3(4) . . . yes
N(3) C(3) C(32) C(31) -176.3(3) . . . yes
N(3) C(4) N(4) C(5) -17.2(5) . . . yes
N(3) C(4) C(27) C(28) 177.3(3) . . . yes
N(3) C(4) C(27) C(32) -2.9(4) . . . yes
N(4) C(4) N(3) C(3) -168.0(3) . . . yes
N(4) C(4) C(27) C(28) -9.0(6) . . . yes
N(4) C(4) C(27) C(32) 170.8(3) . . . yes
N(4) C(5) N(5) C(6) -169.1(3) . . . yes
N(4) C(5) N(5) H(50) 12.3 . . . no
N(4) C(5) C(45) C(46) 171.6(3) . . . yes
N(4) C(5) C(45) C(50) -9.5(6) . . . yes
N(5) C(5) N(4) C(4) -16.3(5) . . . yes
N(5) C(5) C(45) C(46) -3.4(4) . . . yes
N(5) C(5) C(45) C(50) 175.5(3) . . . yes
N(5) C(6) N(6) C(7) 16.4(5) . . . yes
N(5) C(6) C(46) C(45) 3.8(4) . . . yes
N(5) C(6) C(46) C(47) -175.6(3) . . . yes
N(6) C(6) N(5) C(5) 168.9(3) . . . yes
N(6) C(6) N(5) H(50) -12.4 . . . no
N(6) C(6) C(46) C(45) -171.3(3) . . . yes
N(6) C(6) C(46) C(47) 9.4(6) . . . yes
N(6) C(7) N(7) C(8) 165.6(3) . . . yes
N(6) C(7) C(68) C(63) -168.6(3) . . . yes
N(6) C(7) C(68) C(67) 8.9(6) . . . yes
N(7) C(7) N(6) C(6) 14.5(5) . . . yes
N(7) C(7) C(68) C(63) 3.6(4) . . . yes
N(7) C(7) C(68) C(67) -178.9(3) . . . yes
N(7) C(8) N(8) C(1) -14.9(5) . . . yes
N(7) C(8) C(63) C(64) 178.4(3) . . . yes
N(7) C(8) C(63) C(68) -4.4(4) . . . yes
N(8) C(1) N(1) C(2) -166.0(3) . . . yes
N(8) C(1) N(1) H(49) 14.3 . . . no
N(8) C(1) C(14) C(9) 168.0(3) . . . yes
N(8) C(1) C(14) C(13) -11.0(6) . . . yes
N(8) C(8) N(7) C(7) -164.9(3) . . . yes
N(8) C(8) C(63) C(64) -9.9(6) . . . yes
N(8) C(8) C(63) C(68) 167.4(3) . . . yes
C(1) N(1) C(2) C(9) -6.3(4) . . . yes
C(1) N(8) C(8) C(63) 174.7(3) . . . yes
C(1) C(14) C(9) C(2) 1.6(3) . . . yes
C(1) C(14) C(9) C(10) -179.6(3) . . . yes
C(1) C(14) C(13) C(12) 173.0(3) . . . yes
C(1) C(14) C(13) C(21) -15.0(5) . . . yes
C(2) N(1) C(1) C(14) 7.3(4) . . . yes
C(2) N(2) C(3) C(32) -171.4(3) . . . yes
C(2) C(9) C(10) C(11) -174.9(3) . . . yes
C(2) C(9) C(10) C(15) 9.6(6) . . . yes
C(2) C(9) C(14) C(13) -179.4(3) . . . yes
C(3) N(2) C(2) C(9) -171.9(3) . . . yes
C(3) N(3) C(4) C(27) 5.6(4) . . . yes
C(3) C(32) C(27) C(4) -0.8(3) . . . yes
C(3) C(32) C(27) C(28) 179.0(3) . . . yes
C(3) C(32) C(31) C(30) -178.5(3) . . . yes
C(3) C(32) C(31) C(39) 4.3(6) . . . yes
C(4) N(3) C(3) C(32) -6.1(3) . . . yes
C(4) N(4) C(5) C(45) 169.6(3) . . . yes
C(4) C(27) C(28) C(29) 178.8(3) . . . yes
C(4) C(27) C(28) C(33) -1.1(6) . . . yes
C(4) C(27) C(32) C(31) 179.7(3) . . . yes
C(5) N(4) C(4) C(27) 170.0(3) . . . yes
C(5) N(5) C(6) C(46) -6.3(4) . . . yes
C(5) C(45) C(46) C(6) -0.2(4) . . . yes
C(5) C(45) C(46) C(47) 179.2(3) . . . yes
C(5) C(45) C(50) C(49) 176.1(3) . . . yes
C(5) C(45) C(50) C(57) -9.0(6) . . . yes
C(6) N(5) C(5) C(45) 6.1(4) . . . yes
C(6) N(6) C(7) C(68) -174.5(3) . . . yes
C(6) C(46) C(45) C(50) -179.3(3) . . . yes
C(6) C(46) C(47) C(48) -174.8(3) . . . yes
C(6) C(46) C(47) C(51) 14.2(6) . . . yes
C(7) N(6) C(6) C(46) -169.4(3) . . . yes
C(7) N(7) C(8) C(63) 6.6(4) . . . yes
C(7) C(68) C(63) C(8) 0.5(4) . . . yes
C(7) C(68) C(63) C(64) 178.1(3) . . . yes
C(7) C(68) C(67) C(66) -174.5(3) . . . yes
C(7) C(68) C(67) C(69) 10.4(6) . . . yes
C(8) N(7) C(7) C(68) -6.4(4) . . . yes
C(8) N(8) C(1) C(14) 172.1(3) . . . yes
C(8) C(63) C(64) C(65) 173.8(3) . . . yes
C(8) C(63) C(64) C(75) -10.8(6) . . . yes
C(8) C(63) C(68) C(67) -177.3(3) . . . yes
C(9) C(2) N(1) H(49) 173.4 . . . no
C(9) C(10) C(11) C(12) -6.6(5) . . . yes
C(9) C(10) C(11) H(13) 173.2 . . . no
C(9) C(10) C(15) C(16) 40.3(5) . . . yes
C(9) C(10) C(15) C(20) -146.6(4) . . . yes
C(9) C(14) C(13) C(12) -5.8(4) . . . yes
C(9) C(14) C(13) C(21) 166.2(3) . . . yes
C(10) C(9) C(14) C(13) -0.5(5) . . . yes
C(10) C(11) C(12) C(13) 0.3(5) . . . yes
C(10) C(11) C(12) H(14) -179.3 . . . no
C(10) C(15) C(16) C(17) 175.7(3) . . . yes
C(10) C(15) C(16) H(15) -4.2 . . . no
C(10) C(15) C(20) C(19) -175.6(4) . . . yes
C(10) C(15) C(20) H(19) 3.7 . . . no
C(11) C(10) C(9) C(14) 6.6(5) . . . yes
C(11) C(10) C(15) C(16) -135.0(4) . . . yes
C(11) C(10) C(15) C(20) 38.1(5) . . . yes
C(11) C(12) C(13) C(14) 5.9(5) . . . yes
C(11) C(12) C(13) C(21) -166.5(3) . . . yes
C(12) C(11) C(10) C(15) 169.2(3) . . . yes
C(12) C(13) C(21) C(22) -41.0(5) . . . yes
C(12) C(13) C(21) C(26) 132.3(3) . . . yes
C(13) C(12) C(11) H(13) -179.5 . . . no
C(13) C(21) C(22) C(23) 172.7(3) . . . yes
C(13) C(21) C(22) H(20) -5.9 . . . no
C(13) C(21) C(26) C(25) -172.9(3) . . . yes
C(13) C(21) C(26) H(24) 6.8 . . . no
C(14) C(1) N(1) H(49) -172.4 . . . no
C(14) C(9) C(10) C(15) -168.9(3) . . . yes
C(14) C(13) C(12) H(14) -174.5 . . . no
C(14) C(13) C(21) C(22) 147.3(3) . . . yes
C(14) C(13) C(21) C(26) -39.4(5) . . . yes
C(15) C(10) C(11) H(13) -11.1 . . . no
C(15) C(16) C(17) C(18) -0.5(6) . . . yes
C(15) C(16) C(17) H(16) 180.0 . . . no
C(15) C(20) C(19) C(18) 0.4(6) . . . yes
C(15) C(20) C(19) H(18) -179.2 . . . no
C(16) C(15) C(20) C(19) -2.3(6) . . . yes
C(16) C(15) C(20) H(19) 177.0 . . . no
C(16) C(17) C(18) C(19) -1.5(6) . . . yes
C(16) C(17) C(18) H(17) 178.4 . . . no
C(17) C(16) C(15) C(20) 2.4(5) . . . yes
C(17) C(18) C(19) C(20) 1.5(6) . . . yes
C(17) C(18) C(19) H(18) -178.9 . . . no
C(18) C(17) C(16) H(15) 179.4 . . . no
C(18) C(19) C(20) H(19) -179.0 . . . no
C(19) C(18) C(17) H(16) 178.0 . . . no
C(20) C(15) C(16) H(15) -177.5 . . . no
C(20) C(19) C(18) H(17) -178.4 . . . no
C(21) C(13) C(12) H(14) 13.1 . . . no
C(21) C(22) C(23) C(24) 0.0(6) . . . yes
C(21) C(22) C(23) H(21) -179.5 . . . no
C(21) C(26) C(25) C(24) 0.5(6) . . . yes
C(21) C(26) C(25) H(23) -179.2 . . . no
C(22) C(21) C(26) C(25) 0.6(5) . . . yes
C(22) C(21) C(26) H(24) -179.6 . . . no
C(22) C(23) C(24) C(25) 1.1(6) . . . yes
C(22) C(23) C(24) H(22) -179.4 . . . no
C(23) C(22) C(21) C(26) -0.9(5) . . . yes
C(23) C(24) C(25) C(26) -1.3(6) . . . yes
C(23) C(24) C(25) H(23) 178.4 . . . no
C(24) C(23) C(22) H(20) 178.6 . . . no
C(24) C(25) C(26) H(24) -179.3 . . . no
C(25) C(24) C(23) H(21) -179.4 . . . no
C(26) C(21) C(22) H(20) -179.4 . . . no
C(26) C(25) C(24) H(22) 179.2 . . . no
C(27) C(28) C(29) C(30) 2.1(5) . . . yes
C(27) C(28) C(29) H(1) -178.3 . . . no
C(27) C(28) C(33) C(34) 133.7(4) . . . yes
C(27) C(28) C(33) C(38) -49.5(5) . . . yes
C(27) C(32) C(31) C(30) 0.9(5) . . . yes
C(27) C(32) C(31) C(39) -176.3(3) . . . yes
C(28) C(27) C(32) C(31) -0.5(5) . . . yes
C(28) C(29) C(30) C(31) -1.8(6) . . . yes
C(28) C(29) C(30) H(2) 178.9 . . . no
C(28) C(33) C(34) C(35) 176.4(3) . . . yes
C(28) C(33) C(34) H(3) -2.9 . . . no
C(28) C(33) C(38) C(37) -177.1(3) . . . yes
C(28) C(33) C(38) H(7) 2.9 . . . no
C(29) C(28) C(27) C(32) -1.0(5) . . . yes
C(29) C(28) C(33) C(34) -46.1(5) . . . yes
C(29) C(28) C(33) C(38) 130.7(4) . . . yes
C(29) C(30) C(31) C(32) 0.2(5) . . . yes
C(29) C(30) C(31) C(39) 177.6(3) . . . yes
C(30) C(29) C(28) C(33) -178.0(3) . . . yes
C(30) C(31) C(39) C(40) 49.5(5) . . . yes
C(30) C(31) C(39) C(44) -125.9(4) . . . yes
C(31) C(30) C(29) H(1) 178.6 . . . no
C(31) C(39) C(40) C(41) -174.7(4) . . . yes
C(31) C(39) C(40) H(8) 5.2 . . . no
C(31) C(39) C(44) C(43) 173.8(3) . . . yes
C(31) C(39) C(44) H(12) -6.1 . . . no
C(32) C(27) C(28) C(33) 179.1(3) . . . yes
C(32) C(31) C(30) H(2) 179.6 . . . no
C(32) C(31) C(39) C(40) -133.4(4) . . . yes
C(32) C(31) C(39) C(44) 51.2(5) . . . yes
C(33) C(28) C(29) H(1) 1.6 . . . no
C(33) C(34) C(35) C(36) 0.6(5) . . . yes
C(33) C(34) C(35) H(4) -179.7 . . . no
C(33) C(38) C(37) C(36) 1.0(6) . . . yes
C(33) C(38) C(37) H(6) -179.1 . . . no
C(34) C(33) C(38) C(37) -0.3(5) . . . yes
C(34) C(33) C(38) H(7) 179.7 . . . no
C(34) C(35) C(36) C(37) 0.2(6) . . . yes
C(34) C(35) C(36) H(5) 179.6 . . . no
C(35) C(34) C(33) C(38) -0.5(5) . . . yes
C(35) C(36) C(37) C(38) -1.0(5) . . . yes
C(35) C(36) C(37) H(6) 179.2 . . . no
C(36) C(35) C(34) H(3) 179.9 . . . no
C(36) C(37) C(38) H(7) -179.0 . . . no
C(37) C(36) C(35) H(4) -179.6 . . . no
C(38) C(33) C(34) H(3) -179.8 . . . no
C(38) C(37) C(36) H(5) 179.6 . . . no
C(39) C(31) C(30) H(2) -3.0 . . . no
C(39) C(40) C(41) C(42) 1.1(6) . . . yes
C(39) C(40) C(41) H(9) -178.6 . . . no
C(39) C(44) C(43) C(42) 0.7(6) . . . yes
C(39) C(44) C(43) H(11) -179.4 . . . no
C(40) C(39) C(44) C(43) -1.7(6) . . . yes
C(40) C(39) C(44) H(12) 178.4 . . . no
C(40) C(41) C(42) C(43) -2.1(6) . . . yes
C(40) C(41) C(42) H(10) 177.8 . . . no
C(41) C(40) C(39) C(44) 0.8(6) . . . yes
C(41) C(42) C(43) C(44) 1.2(6) . . . yes
C(41) C(42) C(43) H(11) -178.7 . . . no
C(42) C(41) C(40) H(8) -178.9 . . . no
C(42) C(43) C(44) H(12) -179.4 . . . no
C(43) C(42) C(41) H(9) 177.6 . . . no
C(44) C(39) C(40) H(8) -179.2 . . . no
C(44) C(43) C(42) H(10) -178.6 . . . no
C(45) C(5) N(5) H(50) -172.5 . . . no
C(45) C(46) C(47) C(48) 6.0(5) . . . yes
C(45) C(46) C(47) C(51) -165.0(3) . . . yes
C(45) C(50) C(49) C(48) 3.9(5) . . . yes
C(45) C(50) C(49) H(26) -176.0 . . . no
C(45) C(50) C(57) C(58) 143.2(3) . . . yes
C(45) C(50) C(57) C(62) -41.0(5) . . . yes
C(46) C(6) N(5) H(50) 172.4 . . . no
C(46) C(45) C(50) C(49) -5.1(5) . . . yes
C(46) C(45) C(50) C(57) 169.9(3) . . . yes
C(46) C(47) C(48) C(49) -7.3(5) . . . yes
C(46) C(47) C(48) H(25) 171.9 . . . no
C(46) C(47) C(51) C(52) 36.0(5) . . . yes
C(46) C(47) C(51) C(56) -153.1(3) . . . yes
C(47) C(46) C(45) C(50) 0.1(5) . . . yes
C(47) C(48) C(49) C(50) 2.5(6) . . . yes
C(47) C(48) C(49) H(26) -177.5 . . . no
C(47) C(51) C(52) C(53) 171.2(3) . . . yes
C(47) C(51) C(52) H(27) -8.4 . . . no
C(47) C(51) C(56) C(55) -170.2(3) . . . yes
C(47) C(51) C(56) H(31) 10.0 . . . no
C(48) C(47) C(51) C(52) -134.7(3) . . . yes
C(48) C(47) C(51) C(56) 36.2(4) . . . yes
C(48) C(49) C(50) C(57) -171.4(3) . . . yes
C(49) C(48) C(47) C(51) 164.5(3) . . . yes
C(49) C(50) C(57) C(58) -42.0(5) . . . yes
C(49) C(50) C(57) C(62) 133.8(4) . . . yes
C(50) C(49) C(48) H(25) -176.7 . . . no
C(50) C(57) C(58) C(59) 175.8(3) . . . yes
C(50) C(57) C(58) H(32) -3.9 . . . no
C(50) C(57) C(62) C(61) -176.4(3) . . . yes
C(50) C(57) C(62) H(36) 2.3 . . . no
C(51) C(47) C(48) H(25) -16.2 . . . no
C(51) C(52) C(53) C(54) -1.5(5) . . . yes
C(51) C(52) C(53) H(28) 178.0 . . . no
C(51) C(56) C(55) C(54) -0.4(5) . . . yes
C(51) C(56) C(55) H(30) 179.1 . . . no
C(52) C(51) C(56) C(55) 0.9(5) . . . yes
C(52) C(51) C(56) H(31) -178.8 . . . no
C(52) C(53) C(54) C(55) 2.0(5) . . . yes
C(52) C(53) C(54) H(29) -179.6 . . . no
C(53) C(52) C(51) C(56) 0.0(5) . . . yes
C(53) C(54) C(55) C(56) -1.0(5) . . . yes
C(53) C(54) C(55) H(30) 179.4 . . . no
C(54) C(53) C(52) H(27) 178.1 . . . no
C(54) C(55) C(56) H(31) 179.3 . . . no
C(55) C(54) C(53) H(28) -177.4 . . . no
C(56) C(51) C(52) H(27) -179.6 . . . no
C(56) C(55) C(54) H(29) -179.4 . . . no
C(57) C(50) C(49) H(26) 8.7 . . . no
C(57) C(58) C(59) C(60) 1.0(5) . . . yes
C(57) C(58) C(59) H(33) -179.9 . . . no
C(57) C(62) C(61) C(60) 0.4(5) . . . yes
C(57) C(62) C(61) H(35) -179.0 . . . no
C(58) C(57) C(62) C(61) -0.5(5) . . . yes
C(58) C(57) C(62) H(36) 178.2 . . . no
C(58) C(59) C(60) C(61) -1.1(6) . . . yes
C(58) C(59) C(60) H(34) 179.4 . . . no
C(59) C(58) C(57) C(62) -0.2(5) . . . yes
C(59) C(60) C(61) C(62) 0.4(5) . . . yes
C(59) C(60) C(61) H(35) 179.9 . . . no
C(60) C(59) C(58) H(32) -179.4 . . . no
C(60) C(61) C(62) H(36) -178.3 . . . no
C(61) C(60) C(59) H(33) 179.8 . . . no
C(62) C(57) C(58) H(32) -179.8 . . . no
C(62) C(61) C(60) H(34) 179.9 . . . no
C(63) C(64) C(65) C(66) 3.1(5) . . . yes
C(63) C(64) C(65) H(37) -176.9 . . . no
C(63) C(64) C(75) C(76) -54.8(5) . . . yes
C(63) C(64) C(75) C(80) 129.9(4) . . . yes
C(63) C(68) C(67) C(66) 2.7(5) . . . yes
C(63) C(68) C(67) C(69) -172.4(3) . . . yes
C(64) C(63) C(68) C(67) 0.3(5) . . . yes
C(64) C(65) C(66) C(67) -0.1(6) . . . yes
C(64) C(65) C(66) H(38) -179.4 . . . no
C(64) C(75) C(76) C(77) -173.7(3) . . . yes
C(64) C(75) C(76) H(44) 5.7 . . . no
C(64) C(75) C(80) C(79) 174.3(3) . . . yes
C(64) C(75) C(80) H(48) -5.7 . . . no
C(65) C(64) C(63) C(68) -3.1(5) . . . yes
C(65) C(64) C(75) C(76) 120.5(4) . . . yes
C(65) C(64) C(75) C(80) -54.8(5) . . . yes
C(65) C(66) C(67) C(68) -2.8(5) . . . yes
C(65) C(66) C(67) C(69) 172.5(3) . . . yes
C(66) C(65) C(64) C(75) -172.6(3) . . . yes
C(66) C(67) C(69) C(70) 62.5(4) . . . yes
C(66) C(67) C(69) C(74) -114.4(4) . . . yes
C(67) C(66) C(65) H(37) 179.9 . . . no
C(67) C(69) C(70) C(71) -176.8(3) . . . yes
C(67) C(69) C(70) H(39) 3.8 . . . no
C(67) C(69) C(74) C(73) 175.5(3) . . . yes
C(67) C(69) C(74) H(43) -4.8 . . . no
C(68) C(63) C(64) C(75) 172.4(3) . . . yes
C(68) C(67) C(66) H(38) 176.5 . . . no
C(68) C(67) C(69) C(70) -122.7(4) . . . yes
C(68) C(67) C(69) C(74) 60.5(4) . . . yes
C(69) C(67) C(66) H(38) -8.3 . . . no
C(69) C(70) C(71) C(72) 2.0(5) . . . yes
C(69) C(70) C(71) H(40) -177.5 . . . no
C(69) C(74) C(73) C(72) 0.7(5) . . . yes
C(69) C(74) C(73) H(42) -178.6 . . . no
C(70) C(69) C(74) C(73) -1.5(5) . . . yes
C(70) C(69) C(74) H(43) 178.3 . . . no
C(70) C(71) C(72) C(73) -2.8(5) . . . yes
C(70) C(71) C(72) H(41) 177.4 . . . no
C(71) C(70) C(69) C(74) 0.1(5) . . . yes
C(71) C(72) C(73) C(74) 1.5(5) . . . yes
C(71) C(72) C(73) H(42) -179.3 . . . no
C(72) C(71) C(70) H(39) -178.5 . . . no
C(72) C(73) C(74) H(43) -179.0 . . . no
C(73) C(72) C(71) H(40) 176.7 . . . no
C(74) C(69) C(70) H(39) -179.3 . . . no
C(74) C(73) C(72) H(41) -178.7 . . . no
C(75) C(64) C(65) H(37) 7.4 . . . no
C(75) C(76) C(77) C(78) -0.9(6) . . . yes
C(75) C(76) C(77) H(45) 179.0 . . . no
C(75) C(80) C(79) C(78) -0.3(5) . . . yes
C(75) C(80) C(79) H(47) -179.4 . . . no
C(76) C(75) C(80) C(79) -1.2(5) . . . yes
C(76) C(75) C(80) H(48) 178.9 . . . no
C(76) C(77) C(78) C(79) -0.6(6) . . . yes
C(76) C(77) C(78) H(46) -179.4 . . . no
C(77) C(76) C(75) C(80) 1.8(5) . . . yes
C(77) C(78) C(79) C(80) 1.2(6) . . . yes
C(77) C(78) C(79) H(47) -179.7 . . . no
C(78) C(77) C(76) H(44) 179.7 . . . no
C(78) C(79) C(80) H(48) 179.7 . . . no
C(79) C(78) C(77) H(45) 179.6 . . . no
C(80) C(75) C(76) H(44) -178.9 . . . no
C(80) C(79) C(78) H(46) 180.0 . . . no
C(82) C(83) C(84) C(84) -80(1) . . 2_755 yes
C(82) C(83) C(84) H(57) 43.3 . . . no
C(82) C(83) C(84) H(58) 159.2 . . . no
C(83) C(84) C(84) C(83) 180.0 . 2_755 2_755 yes
C(83) C(84) C(84) H(57) -55.1 . 2_755 2_755 no
C(83) C(84) C(84) H(58) 57.1 . 2_755 2_755 no
C(84) C(83) C(82) H(52) -60.6 . . . no
C(84) C(83) C(82) H(53) 59.9 . . . no
C(84) C(83) C(82) H(54) 178.7 . . . no
C(84) C(84) C(83) H(55) -159.6 2_755 2_755 2_755 no
C(84) C(84) C(83) H(56) -41.4 2_755 2_755 2_755 no
H(1) C(29) C(30) H(2) -0.8 . . . no
H(3) C(34) C(35) H(4) -0.4 . . . no
H(4) C(35) C(36) H(5) -0.1 . . . no
H(5) C(36) C(37) H(6) -0.2 . . . no
H(6) C(37) C(38) H(7) 0.9 . . . no
H(8) C(40) C(41) H(9) 1.4 . . . no
H(9) C(41) C(42) H(10) -2.6 . . . no
H(10) C(42) C(43) H(11) 1.4 . . . no
H(11) C(43) C(44) H(12) 0.5 . . . no
H(13) C(11) C(12) H(14) 1.0 . . . no
H(15) C(16) C(17) H(16) -0.1 . . . no
H(16) C(17) C(18) H(17) -2.1 . . . no
H(17) C(18) C(19) H(18) 1.2 . . . no
H(18) C(19) C(20) H(19) 1.4 . . . no
H(20) C(22) C(23) H(21) -0.9 . . . no
H(21) C(23) C(24) H(22) 0.0 . . . no
H(22) C(24) C(25) H(23) -1.1 . . . no
H(23) C(25) C(26) H(24) 1.0 . . . no
H(25) C(48) C(49) H(26) 3.2 . . . no
H(27) C(52) C(53) H(28) -2.4 . . . no
H(28) C(53) C(54) H(29) 0.9 . . . no
H(29) C(54) C(55) H(30) 1.0 . . . no
H(30) C(55) C(56) H(31) -1.2 . . . no
H(32) C(58) C(59) H(33) -0.3 . . . no
H(33) C(59) C(60) H(34) 0.4 . . . no
H(34) C(60) C(61) H(35) -0.7 . . . no
H(35) C(61) C(62) H(36) 2.2 . . . no
H(37) C(65) C(66) H(38) 0.6 . . . no
H(39) C(70) C(71) H(40) 2.0 . . . no
H(40) C(71) C(72) H(41) -3.1 . . . no
H(41) C(72) C(73) H(42) 0.5 . . . no
H(42) C(73) C(74) H(43) 1.7 . . . no
H(44) C(76) C(77) H(45) -0.4 . . . no
H(45) C(77) C(78) H(46) 0.7 . . . no
H(46) C(78) C(79) H(47) -0.8 . . . no
H(47) C(79) C(80) H(48) 0.5 . . . no
H(52) C(82) C(83) H(55) 59.3 . . . no
H(52) C(82) C(83) H(56) 179.6 . . . no
H(53) C(82) C(83) H(55) 179.7 . . . no
H(53) C(82) C(83) H(56) -60.0 . . . no
H(54) C(82) C(83) H(55) -61.5 . . . no
H(54) C(82) C(83) H(56) 58.8 . . . no
H(55) C(83) C(84) H(57) -77.0 . . . no
H(55) C(83) C(84) H(58) 38.8 . . . no
H(56) C(83) C(84) H(57) 164.8 . . . no
H(56) C(83) C(84) H(58) -79.4 . . . no
H(57) C(84) C(84) H(57) 180.0 . 2_755 2_755 no
H(57) C(84) C(84) H(58) -67.9 . 2_755 2_755 no
H(58) C(84) C(84) H(58) -180.0 . 2_755 2_755 no
H(58) C(84) C(84) H(58) -180.0 . 2_755 2_755 no
